data_2013087
loop_
_publ_author_name
'Seshadri, P. R.'
'Velmurugan, D.'
'Govindaraj, J.'
'Kannadasan, S.'
'Srinivasan, P. C.'
'Shanmuga Sundara Raj, S.'
'Fun, H.-K.'
'Kim, M. J.'

_publ_section_title
;
 Trimethyl[3-methyl-1-(<i>o</i>-tolenesulfonyl)indol-2-ylmethyl]ammonium
 iodide and
 benzyl[3-bromo-1-(phenylsulfonyl)indol-2-ylmethyl]tolylamine
;
_journal_issue 12
_journal_name_full 'Acta Crystallographica Section C'
_journal_page_first o700
_journal_page_last o703
_journal_paper_doi 10.1107/S0108270102018760
_journal_volume 58
_journal_year 2002
_chemical_formula_moiety 'C20 H25 N2 O2 S + , I -'
_chemical_formula_sum 'C20 H25 I N2 O2 S'
_chemical_formula_weight 484.38
_chemical_name_common indole
_chemical_name_systematic
;
Trimethyl[3-methyl-1-(o-tolenesulfonyl)indol-2-ylmethyl]ammonium iodide
;
_space_group_IT_number 2
_symmetry_cell_setting triclinic
_symmetry_space_group_name_Hall '-P 1'
_symmetry_space_group_name_H-M 'P -1'
_atom_sites_solution_hydrogens geom
_atom_sites_solution_primary direct
_atom_sites_solution_secondary difmap
_audit_creation_method SHELXL97
_cell_angle_alpha 80.3160(10)
_cell_angle_beta 79.5080(10)
_cell_angle_gamma 74.4620(10)
_cell_formula_units_Z 2
_cell_length_a 7.02590(10)
_cell_length_b 12.2874(2)
_cell_length_c 13.0484(3)
_cell_measurement_reflns_used 4122
_cell_measurement_temperature 293(2)
_cell_measurement_theta_max 28.24
_cell_measurement_theta_min 1.6
_cell_volume 1058.64(3)
_computing_cell_refinement 'SAINT (Siemens, 1996)'
_computing_data_collection 'SMART (Siemens, 1996)'
_computing_data_reduction SAINT
_computing_molecular_graphics 'ORTEP-3 (Farrugia, 1997)'
_computing_publication_material 'SHELXL97 and PARST (Nardelli, 1995)'
_computing_structure_refinement 'SHELXL97 (Sheldrick, 1997)'
_computing_structure_solution 'SIR92 (Altomare et al., 1993)'
_diffrn_ambient_temperature 293(2)
_diffrn_measured_fraction_theta_full 0.964
_diffrn_measured_fraction_theta_max 0.964
_diffrn_measurement_device_type 'Siemens SMART CCD area-detector'
_diffrn_measurement_method \w
_diffrn_radiation_monochromator graphite
_diffrn_radiation_source 'fine-focus sealed tube'
_diffrn_radiation_type MoK\a
_diffrn_radiation_wavelength 0.71073
_diffrn_reflns_av_R_equivalents 0.024
_diffrn_reflns_av_sigmaI/netI 0.044
_diffrn_reflns_limit_h_max 6
_diffrn_reflns_limit_h_min -9
_diffrn_reflns_limit_k_max 16
_diffrn_reflns_limit_k_min -16
_diffrn_reflns_limit_l_max 17
_diffrn_reflns_limit_l_min -16
_diffrn_reflns_number 7395
_diffrn_reflns_theta_full 28.24
_diffrn_reflns_theta_max 28.24
_diffrn_reflns_theta_min 1.60
_diffrn_standards_decay_% <2
_exptl_absorpt_coefficient_mu 1.627
_exptl_absorpt_correction_T_max 0.522
_exptl_absorpt_correction_T_min 0.472
_exptl_absorpt_correction_type empirical
_exptl_absorpt_process_details '(SADABS; Sheldrick, 1996)'
_exptl_crystal_colour yellow
_exptl_crystal_density_diffrn 1.520
_exptl_crystal_density_meas ?
_exptl_crystal_density_method 'not measured'
_exptl_crystal_description block
_exptl_crystal_F_000 488
_exptl_crystal_size_max 0.48
_exptl_crystal_size_mid 0.42
_exptl_crystal_size_min 0.40
_refine_diff_density_max 0.84
_refine_diff_density_min -0.55
_refine_ls_extinction_coef 0.0213(13)
_refine_ls_extinction_expression Fc^*^=kFc[1+0.001xFc^2^\l^3^/sin(2\q)]^-1/4^
_refine_ls_extinction_method 'SHELXL97 (Sheldrick, 1997)'
_refine_ls_goodness_of_fit_ref 0.988
_refine_ls_hydrogen_treatment constr
_refine_ls_matrix_type full
_refine_ls_number_parameters 226
_refine_ls_number_reflns 5062
_refine_ls_number_restraints 0
_refine_ls_restrained_S_all 0.988
_refine_ls_R_factor_all 0.036
_refine_ls_R_factor_gt 0.032
_refine_ls_shift/su_max 0.002
_refine_ls_shift/su_mean 0.000
_refine_ls_structure_factor_coef Fsqd
_refine_ls_weighting_details 'w = 1/[\s^2^(Fo^2^)+(0.0520P)^2^+0.0768P] where P=(Fo^2^+2Fc^2^)/3'
_refine_ls_weighting_scheme calc
_refine_ls_wR_factor_gt 0.084
_refine_ls_wR_factor_ref 0.087
_reflns_number_gt 4494
_reflns_number_total 5062
_reflns_threshold_expression I>2\s(I)
_cod_data_source_file sk1573.cif
_cod_data_source_block I
_cod_depositor_comments
;
The following automatic conversions were performed:
'_symmetry_cell_setting' value 'Triclinic' changed to 'triclinic'
according to '/home/saulius/struct/CIF-dictionaries/cif_core.dic'
dictionary named 'cif_core.dic' version 2.4.1 from 2010-06-29.

Automatic conversion script
Id: cif_fix_enum 1527 2010-12-29 10:47:43Z saulius 

The following automatic conversions were performed:

'_symmetry_cell_setting' value 'Triclinic' changed to 'triclinic'
according to /home/saulius/struct/CIF-dictionaries/cif_core.dic
dictionary named 'cif_core.dic' version 2.4.1 from 2010-06-29.

Automatic conversion script
Id: cif_fix_values 1715 2011-07-08 13:25:40Z adriana 

The following automatic conversions were performed:

'_exptl_crystal_density_meas' value 'not measured' was changed to '?'
- the value is perceived as not measured.

Automatic conversion script
Id: cif_fix_values 3008 2015-01-20 13:52:24Z robertas 
;
_cod_database_code 2013087
_cod_database_fobs_code 2013087

loop_
_symmetry_equiv_pos_as_xyz
'x, y, z'
'-x, -y, -z'

loop_
_atom_site_label
_atom_site_fract_x
_atom_site_fract_y
_atom_site_fract_z
_atom_site_U_iso_or_equiv
_atom_site_adp_type
_atom_site_calc_flag
_atom_site_refinement_flags
_atom_site_occupancy
_atom_site_disorder_assembly
_atom_site_disorder_group
_atom_site_type_symbol
I1 -0.15238(2) 0.514750(14) 0.782778(12) 0.04768(9) Uani d . 1 . . I
S 0.19305(9) 0.06052(5) 0.85595(4) 0.03867(13) Uani d . 1 . . S
N1 0.2278(3) 0.17371(15) 0.77157(14) 0.0354(4) Uani d . 1 . . N
N2 0.3992(3) 0.30834(17) 0.93723(15) 0.0391(4) Uani d . 1 . . N
O1 -0.0154(3) 0.08328(18) 0.89554(16) 0.0560(5) Uani d . 1 . . O
O2 0.3355(3) 0.03789(15) 0.92727(15) 0.0544(5) Uani d . 1 . . O
C1 0.2534(4) -0.05538(18) 0.7812(2) 0.0429(5) Uani d . 1 . . C
C2 0.4368(5) -0.0870(2) 0.7178(3) 0.0581(7) Uani d . 1 . . C
C3 0.4711(6) -0.1877(3) 0.6745(4) 0.0809(11) Uani d . 1 . . C
H3 0.5913 -0.2121 0.6316 0.097 Uiso calc R 1 . . H
C4 0.3332(8) -0.2525(3) 0.6932(4) 0.0868(13) Uani d . 1 . . C
H4 0.3629 -0.3199 0.6636 0.104 Uiso calc R 1 . . H
C5 0.1542(6) -0.2194(3) 0.7541(4) 0.0769(11) Uani d . 1 . . C
H5 0.0608 -0.2629 0.7648 0.092 Uiso calc R 1 . . H
C6 0.1125(5) -0.1202(3) 0.8000(4) 0.0574(7) Uani d . 1 . . C
H6 -0.0082 -0.0971 0.8429 0.069 Uiso calc R 1 . . H
C7 0.5923(5) -0.0201(3) 0.6968(4) 0.0925(14) Uani d . 1 . . C
H7A 0.7122 -0.0623 0.6589 0.139 Uiso calc R 1 . . H
H7B 0.6202 -0.0065 0.7622 0.139 Uiso calc R 1 . . H
H7C 0.5444 0.0514 0.6556 0.139 Uiso calc R 1 . . H
C8 0.1425(6) 0.3416(3) 0.5229(4) 0.0451(5) Uani d . 1 . . C
H8 0.1902 0.4008 0.4817 0.054 Uiso calc R 1 . . H
C9 0.2110(2) 0.29310(10) 0.61880(10) 0.0358(4) Uani d . 1 . . C
C10 0.1336(5) 0.2052(3) 0.6802(3) 0.0350(4) Uani d . 1 . . C
C11 -0.0100(4) 0.1631(2) 0.6496(2) 0.0470(5) Uani d . 1 . . C
H11 -0.0625 0.1060 0.6917 0.056 Uiso calc R 1 . . H
C12 -0.0709(5) 0.2106(3) 0.5528(2) 0.0557(7) Uani d . 1 . . C
H12 -0.1628 0.1827 0.5285 0.067 Uiso calc R 1 . . H
C13 0.0024(5) 0.2991(3) 0.4912(2) 0.0539(7) Uani d . 1 . . C
H13 -0.0440 0.3301 0.4277 0.065 Uiso calc R 1 . . H
C14 0.3526(3) 0.31675(18) 0.67330(17) 0.0360(4) Uani d . 1 . . C
C15 0.3631(3) 0.24486(17) 0.76521(16) 0.0329(4) Uani d . 1 . . C
C16 0.4601(5) 0.4091(2) 0.6336(2) 0.0514(6) Uani d . 1 . . C
H16A 0.3674 0.4820 0.6382 0.077 Uiso calc R 1 . . H
H16B 0.5188 0.4029 0.5617 0.077 Uiso calc R 1 . . H
H16C 0.5631 0.4016 0.6755 0.077 Uiso calc R 1 . . H
C17 0.4935(3) 0.23823(19) 0.84584(18) 0.0376(4) Uani d . 1 . . C
H17A 0.6117 0.2629 0.8108 0.045 Uiso calc R 1 . . H
H17B 0.5368 0.1591 0.8748 0.045 Uiso calc R 1 . . H
C18 0.5555(5) 0.2868(3) 1.0086(2) 0.0631(8) Uani d . 1 . . C
H18A 0.5050 0.3323 1.0652 0.095 Uiso calc R 1 . . H
H18B 0.6736 0.3068 0.9694 0.095 Uiso calc R 1 . . H
H18C 0.5874 0.2078 1.0366 0.095 Uiso calc R 1 . . H
C19 0.3450(4) 0.4333(2) 0.8993(2) 0.0457(5) Uani d . 1 . . C
H19A 0.2501 0.4481 0.8511 0.069 Uiso calc R 1 . . H
H19B 0.4627 0.4568 0.8643 0.069 Uiso calc R 1 . . H
H19C 0.2874 0.4749 0.9580 0.069 Uiso calc R 1 . . H
C20 0.2141(5) 0.2773(3) 0.9968(2) 0.0643(8) Uani d . 1 . . C
H20A 0.2456 0.1982 1.0251 0.096 Uiso calc R 1 . . H
H20B 0.1164 0.2906 0.9505 0.096 Uiso calc R 1 . . H
H20C 0.1617 0.3230 1.0532 0.096 Uiso calc R 1 . . H

loop_
_atom_site_aniso_label
_atom_site_aniso_U_11
_atom_site_aniso_U_22
_atom_site_aniso_U_33
_atom_site_aniso_U_12
_atom_site_aniso_U_13
_atom_site_aniso_U_23
I1 0.04048(11) 0.05981(13) 0.04467(12) -0.01184(7) -0.00632(7) -0.01245(7)
S 0.0486(3) 0.0345(2) 0.0357(3) -0.0166(2) -0.0111(2) 0.0040(2)
N1 0.0438(10) 0.0324(8) 0.0330(9) -0.0150(7) -0.0118(7) 0.0032(7)
N2 0.0462(10) 0.0428(10) 0.0331(9) -0.0166(8) -0.0088(8) -0.0058(8)
O1 0.0562(11) 0.0584(11) 0.0497(11) -0.0221(9) 0.0050(8) 0.0031(8)
O2 0.0790(14) 0.0455(9) 0.0474(10) -0.0241(9) -0.0320(10) 0.0096(8)
C1 0.0503(13) 0.0311(10) 0.0517(13) -0.0123(9) -0.0219(11) 0.0021(9)
C2 0.0513(15) 0.0435(13) 0.082(2) -0.0032(11) -0.0204(14) -0.0167(13)
C3 0.075(2) 0.0593(18) 0.110(3) 0.0022(17) -0.021(2) -0.037(2)
C4 0.120(4) 0.0453(16) 0.110(3) -0.0114(19) -0.051(3) -0.0273(19)
C5 0.108(3) 0.0540(17) 0.090(3) -0.0414(19) -0.041(2) -0.0020(17)
C6 0.0715(18) 0.0483(14) 0.0633(17) -0.0322(13) -0.0222(14) 0.0047(12)
C7 0.0457(17) 0.086(2) 0.149(4) -0.0172(17) 0.016(2) -0.055(3)
C8 0.0566(14) 0.0438(12) 0.0312(11) -0.0081(11) -0.0082(10) 0.0003(9)
C9 0.0426(11) 0.0318(9) 0.0307(10) -0.0068(8) -0.0017(8) -0.0051(8)
C10 0.0401(11) 0.0343(9) 0.0309(10) -0.0091(8) -0.0084(8) -0.0015(8)
C11 0.0487(13) 0.0476(13) 0.0491(14) -0.0173(11) -0.0175(11) 0.0022(10)
C12 0.0548(15) 0.0645(16) 0.0550(16) -0.0158(13) -0.0264(13) -0.0059(13)
C13 0.0593(16) 0.0618(16) 0.0395(13) -0.0085(13) -0.0197(12) 0.0003(11)
C14 0.0437(11) 0.0322(9) 0.0325(10) -0.0118(8) -0.0017(8) -0.0050(8)
C15 0.0376(10) 0.0313(9) 0.0319(10) -0.0117(8) -0.0041(8) -0.0053(8)
C16 0.0652(16) 0.0479(13) 0.0461(14) -0.0298(12) -0.0054(12) 0.0029(11)
C17 0.0396(11) 0.0385(10) 0.0372(11) -0.0103(9) -0.0073(9) -0.0088(9)
C18 0.076(2) 0.0657(17) 0.0529(16) -0.0035(15) -0.0382(15) -0.0126(13)
C19 0.0505(13) 0.0397(11) 0.0501(14) -0.0112(10) -0.0120(11) -0.0088(10)
C20 0.077(2) 0.0757(19) 0.0499(15) -0.0452(17) 0.0200(14) -0.0232(14)

loop_
_atom_type_symbol
_atom_type_description
_atom_type_scat_dispersion_real
_atom_type_scat_dispersion_imag
_atom_type_scat_source
C C 0.0033 0.0016 'International Tables Vol C Tables 4.2.6.8 and 6.1.1.4'
H H 0.0000 0.0000 'International Tables Vol C Tables 4.2.6.8 and 6.1.1.4'
N N 0.0061 0.0033 'International Tables Vol C Tables 4.2.6.8 and 6.1.1.4'
O O 0.0106 0.0060 'International Tables Vol C Tables 4.2.6.8 and 6.1.1.4'
S S 0.1246 0.1234 'International Tables Vol C Tables 4.2.6.8 and 6.1.1.4'
I I -0.4742 1.8119 'International Tables Vol C Tables 4.2.6.8 and 6.1.1.4'

loop_
_geom_angle_atom_site_label_1
_geom_angle_atom_site_label_2
_geom_angle_atom_site_label_3
_geom_angle
_geom_angle_publ_flag
O1 S O2 119.69(14) y
O1 S N1 106.57(11) y
O2 S N1 107.13(10) y
O1 S C1 108.44(13) y
O2 S C1 107.96(11) y
N1 S C1 106.32(11) y
C10 N1 C15 107.92(15) y
C10 N1 S 120.47(13) y
C15 N1 S 131.13(15) y
C20 N2 C19 107.5(2) y
C20 N2 C18 110.3(2) ?
C19 N2 C18 108.2(2) ?
C20 N2 C17 112.73(19) ?
C19 N2 C17 111.33(18) ?
C18 N2 C17 106.7(2) ?
C6 C1 C2 122.3(2) ?
C6 C1 S 114.56(18) ?
C2 C1 S 122.7(2) ?
C3 C2 C1 115.9(3) ?
C3 C2 C7 120.4(3) ?
C1 C2 C7 123.8(2) ?
C4 C3 C2 122.2(4) ?
C4 C3 H3 118.9 ?
C2 C3 H3 118.9 ?
C5 C4 C3 121.1(3) ?
C5 C4 H4 119.5 ?
C3 C4 H4 119.5 ?
C4 C5 C6 119.3(4) ?
C4 C5 H5 120.4 ?
C6 C5 H5 120.4 ?
C5 C6 C1 119.3(4) ?
C5 C6 H6 120.3 ?
C1 C6 H6 120.3 ?
C2 C7 H7A 109.5 ?
C2 C7 H7B 109.5 ?
H7A C7 H7B 109.5 ?
C2 C7 H7C 109.5 ?
H7A C7 H7C 109.5 ?
H7B C7 H7C 109.5 ?
C13 C8 C9 118.3(3) ?
C13 C8 H8 120.9 ?
C9 C8 H8 120.9 ?
C8 C9 C10 119.5(3) ?
C8 C9 C14 132.18(10) ?
C10 C9 C14 108.25(10) ?
C11 C10 C9 122.5(3) ?
C11 C10 N1 130.34(15) ?
C9 C10 N1 107.2(3) ?
C12 C11 C10 116.7(2) ?
C12 C11 H11 121.7 ?
C10 C11 H11 121.7 ?
C11 C12 C13 121.7(3) ?
C11 C12 H12 119.2 ?
C13 C12 H12 119.2 ?
C8 C13 C12 121.3(2) ?
C8 C13 H13 119.4 ?
C12 C13 H13 119.4 ?
C15 C14 C9 108.42(18) ?
C15 C14 C16 128.0(2) ?
C9 C14 C16 123.54(19) ?
C14 C15 N1 108.23(18) ?
C14 C15 C17 126.9(2) ?
N1 C15 C17 124.91(19) ?
C14 C16 H16A 109.5 ?
C14 C16 H16B 109.5 ?
H16A C16 H16B 109.5 ?
C14 C16 H16C 109.5 ?
H16A C16 H16C 109.5 ?
H16B C16 H16C 109.5 ?
C15 C17 N2 116.17(18) ?
C15 C17 H17A 108.2 ?
N2 C17 H17A 108.2 ?
C15 C17 H17B 108.2 ?
N2 C17 H17B 108.2 ?
H17A C17 H17B 107.4 ?
N2 C18 H18A 109.5 ?
N2 C18 H18B 109.5 ?
H18A C18 H18B 109.5 ?
N2 C18 H18C 109.5 ?
H18A C18 H18C 109.5 ?
H18B C18 H18C 109.5 ?
N2 C19 H19A 109.5 ?
N2 C19 H19B 109.5 ?
H19A C19 H19B 109.5 ?
N2 C19 H19C 109.5 ?
H19A C19 H19C 109.5 ?
H19B C19 H19C 109.5 ?
N2 C20 H20A 109.5 ?
N2 C20 H20B 109.5 ?
H20A C20 H20B 109.5 ?
N2 C20 H20C 109.5 ?
H20A C20 H20C 109.5 ?
H20B C20 H20C 109.5 ?

loop_
_geom_bond_atom_site_label_1
_geom_bond_atom_site_label_2
_geom_bond_site_symmetry_2
_geom_bond_distance
_geom_bond_publ_flag
S O1 . 1.429(2) y
S O2 . 1.4311(18) y
S N1 . 1.6659(18) y
S C1 . 1.775(2) y
N1 C10 . 1.416(2) y
N1 C15 . 1.438(3) y
N2 C20 . 1.496(3) y
N2 C19 . 1.499(3) y
N2 C18 . 1.509(3) y
N2 C17 . 1.535(3) ?
C1 C6 . 1.394(3) ?
C1 C2 . 1.395(4) ?
C2 C3 . 1.391(4) ?
C2 C7 . 1.497(3) ?
C3 C4 . 1.376(6) ?
C3 H3 . 0.9300 ?
C4 C5 . 1.360(5) ?
C4 H4 . 0.9300 ?
C5 C6 . 1.386(6) ?
C5 H5 . 0.9300 ?
C6 H6 . 0.9300 ?
C7 H7A . 0.9600 ?
C7 H7B . 0.9600 ?
C7 H7C . 0.9600 ?
C8 C13 . 1.381(3) ?
C8 C9 . 1.403(5) ?
C8 H8 . 0.9300 ?
C9 C10 . 1.403(4) ?
C9 C14 . 1.437(3) ?
C10 C11 . 1.393(3) ?
C11 C12 . 1.390(4) ?
C11 H11 . 0.9300 ?
C12 C13 . 1.396(4) ?
C12 H12 . 0.9300 ?
C13 H13 . 0.9300 ?
C14 C15 . 1.366(3) ?
C14 C16 . 1.499(3) ?
C15 C17 . 1.495(3) ?
C16 H16A . 0.9600 ?
C16 H16B . 0.9600 ?
C16 H16C . 0.9600 ?
C17 H17A . 0.9700 ?
C17 H17B . 0.9700 ?
C18 H18A . 0.9600 ?
C18 H18B . 0.9600 ?
C18 H18C . 0.9600 ?
C19 H19A . 0.9600 ?
C19 H19B . 0.9600 ?
C19 H19C . 0.9600 ?
C20 H20A . 0.9600 ?
C20 H20B . 0.9600 ?
C20 H20C . 0.9600 ?

loop_
_geom_hbond_atom_site_label_D
_geom_hbond_atom_site_label_H
_geom_hbond_atom_site_label_A
_geom_hbond_distance_DH
_geom_hbond_distance_HA
_geom_hbond_distance_DA
_geom_hbond_angle_DHA
C19 H19A I1 0.96 2.98 3.882(3) 157
C20 H20A O2 0.96 2.41 3.078(4) 127
C17 H17B O2 0.97 2.26 2.928(3) 125
C6 H6 O1 0.93 2.41 2.837(2) 108
C11 H11 O1 0.93 2.69 3.191(3) 114

loop_
_geom_torsion_atom_site_label_1
_geom_torsion_atom_site_label_2
_geom_torsion_atom_site_label_3
_geom_torsion_atom_site_label_4
_geom_torsion
_geom_torsion_publ_flag
O1 S N1 C10 -61.93(18) y
O2 S N1 C10 168.84(16) y
C1 S N1 C10 53.60(18) y
O1 S N1 C15 127.0(2) y
O2 S N1 C15 -2.2(2) y
C1 S N1 C15 -117.5(2) ?
O1 S C1 C6 -17.68(19) y
O2 S C1 C6 113.38(16) ?
N1 S C1 C6 -131.95(15) ?
O1 S C1 C2 169.2(2) y
O2 S C1 C2 -59.7(2) y
N1 S C1 C2 55.0(2) ?
C6 C1 C2 C3 -0.2(4) ?
S C1 C2 C3 172.3(2) ?
C6 C1 C2 C7 -179.4(2) ?
S C1 C2 C7 -6.8(4) ?
C1 C2 C3 C4 -0.1(5) ?
C7 C2 C3 C4 179.1(3) ?
C2 C3 C4 C5 1.0(6) ?
C3 C4 C5 C6 -1.6(4) ?
C4 C5 C6 C1 1.2(7) ?
C2 C1 C6 C5 -0.3(3) ?
S C1 C6 C5 -173.4(3) ?
C13 C8 C9 C10 -1.2(5) ?
C13 C8 C9 C14 -179.9(2) ?
C8 C9 C10 C11 0.2(4) ?
C14 C9 C10 C11 179.3(2) ?
C8 C9 C10 N1 -179.6(3) ?
C14 C9 C10 N1 -0.6(3) ?
C15 N1 C10 C11 -179.3(2) y
S N1 C10 C11 7.7(3) y
C15 N1 C10 C9 0.51(16) ?
S N1 C10 C9 -172.42(10) ?
C9 C10 C11 C12 1.5(3) ?
N1 C10 C11 C12 -178.6(2) ?
C10 C11 C12 C13 -2.4(4) ?
C9 C8 C13 C12 0.3(3) ?
C11 C12 C13 C8 1.5(5) ?
C8 C9 C14 C15 179.4(3) ?
C10 C9 C14 C15 0.46(18) ?
C8 C9 C14 C16 1.4(3) ?
C10 C9 C14 C16 -177.46(19) ?
C9 C14 C15 N1 -0.1(2) ?
C16 C14 C15 N1 177.7(2) ?
C9 C14 C15 C17 179.01(19) ?
C16 C14 C15 C17 -3.2(4) ?
C10 N1 C15 C14 -0.2(2) ?
S N1 C15 C14 171.68(17) ?
C10 N1 C15 C17 -179.40(18) ?
S N1 C15 C17 -7.5(3) ?
C14 C15 C17 N2 94.1(3) ?
N1 C15 C17 N2 -86.9(3) ?
C20 N2 C17 C15 57.8(3) ?
C19 N2 C17 C15 -63.1(3) ?
C18 N2 C17 C15 179.0(2) ?

loop_
_cod_related_entry_id
_cod_related_entry_database
_cod_related_entry_code
1 ChemSpider 21134689
